data_2223738
loop_
_publ_author_name
'Slawin, Alexandra M. Z.'
'Waddell, Paul G.'
'Woollins, J. Derek'

_publ_section_title
;
 <i>cis</i>-Dichloridobis(trimethoxyphosphine)palladium(II) at 125K
;
_journal_issue 11
_journal_name_full 'Acta Crystallographica Section E'
_journal_page_first m1391
_journal_paper_doi 10.1107/S1600536809041919
_journal_volume 65
_journal_year 2009
_chemical_formula_iupac '[Pd Cl2 (C3 H9 O3 P)2]'
_chemical_formula_moiety 'C6 H18 Cl2 O6 P2 Pd'
_chemical_formula_sum 'C6 H18 Cl2 O6 P2 Pd'
_chemical_formula_weight 425.46
_chemical_name_systematic
;
<i>cis</i>-Dichloridobis(trimethoxyphosphine)palladium(II)
;
_space_group_IT_number 9
_symmetry_cell_setting monoclinic
_symmetry_space_group_name_Hall 'C -2yc'
_symmetry_space_group_name_H-M 'C 1 c 1'
_atom_sites_solution_hydrogens geom
_atom_sites_solution_primary direct
_cell_angle_alpha 90.0000
_cell_angle_beta 100.086(7)
_cell_angle_gamma 90.0000
_cell_formula_units_Z 4
_cell_length_a 6.8059(19)
_cell_length_b 16.897(5)
_cell_length_c 13.374(4)
_cell_measurement_reflns_used 7139
_cell_measurement_temperature 125.1
_cell_measurement_theta_max 27.7
_cell_measurement_theta_min 3.1
_cell_volume 1514.2(8)
_computing_cell_refinement 'PROCESS-AUTO (Rigaku, 1998)'
_computing_data_collection 'SCXmini (Rigaku, 2006)'
_computing_data_reduction 'PROCESS-AUTO (Rigaku, 1998)'
_computing_molecular_graphics 'Crystal Structure (Rigaku, 2006)'
_computing_publication_material 'Crystal Structure (Rigaku, 2006)'
_computing_structure_refinement 'SHELXL-97 (Sheldrick, 2008)'
_computing_structure_solution 'SHELXS-97 (Sheldrick, 2008)'
_diffrn_ambient_temperature 125.1
_diffrn_detector_area_resol_mean 6.85
_diffrn_measured_fraction_theta_full 0.999
_diffrn_measured_fraction_theta_max 0.969
_diffrn_measurement_device_type 'Rigaku SCXmini'
_diffrn_measurement_method \w
_diffrn_radiation_monochromator graphite
_diffrn_radiation_source 'fine-focus sealed tube'
_diffrn_radiation_type 'Mo K\a'
_diffrn_radiation_wavelength 0.71075
_diffrn_reflns_av_R_equivalents 0.072
_diffrn_reflns_limit_h_max 8
_diffrn_reflns_limit_h_min -8
_diffrn_reflns_limit_k_max 20
_diffrn_reflns_limit_k_min -20
_diffrn_reflns_limit_l_max 16
_diffrn_reflns_limit_l_min -16
_diffrn_reflns_number 6333
_diffrn_reflns_theta_full 25.00
_diffrn_reflns_theta_max 25.35
_diffrn_reflns_theta_min 2.12
_exptl_absorpt_coefficient_mu 1.799
_exptl_absorpt_correction_T_max 0.791
_exptl_absorpt_correction_T_min 0.662
_exptl_absorpt_correction_type multi-scan
_exptl_absorpt_process_details '(ABSCOR; Higashi, 1995)'
_exptl_crystal_colour Yellow
_exptl_crystal_density_diffrn 1.866
_exptl_crystal_density_method 'not measured'
_exptl_crystal_description Chunk
_exptl_crystal_F_000 848.00
_exptl_crystal_size_max 0.22
_exptl_crystal_size_mid 0.16
_exptl_crystal_size_min 0.13
_refine_diff_density_max 1.26
_refine_diff_density_min -0.71
_refine_ls_abs_structure_details 'Flack,(1983), 1308 Friedel pairs'
_refine_ls_abs_structure_Flack -0.01(5)
_refine_ls_extinction_method none
_refine_ls_goodness_of_fit_ref 1.074
_refine_ls_hydrogen_treatment constr
_refine_ls_number_parameters 161
_refine_ls_number_reflns 2639
_refine_ls_R_factor_gt 0.0540
_refine_ls_shift/su_max 0.0000
_refine_ls_structure_factor_coef Fsqd
_refine_ls_weighting_details 'w = 1/[\s\^2\^(Fo\^2\^)+(0.0247P)\^2\^+0.0000P] where P=(Fo\^2\^+2Fc\^2\^)/3'
_refine_ls_weighting_scheme calc
_refine_ls_wR_factor_ref 0.0903
_reflns_number_gt 2338
_reflns_number_total 2639
_reflns_threshold_expression F^2^>2.0\s(F^2^)
_cod_data_source_file fi2085.cif
_cod_data_source_block I
_cod_original_cell_volume 1514.2(7)
_cod_original_sg_symbol_H-M 'C c'
_cod_database_code 2223738
_cod_database_fobs_code 2223738

loop_
_symmetry_equiv_pos_site_id
_symmetry_equiv_pos_as_xyz
1 +X,+Y,+Z
2 +X,-Y,1/2+Z
3 1/2+X,1/2+Y,+Z
4 1/2+X,1/2-Y,1/2+Z

loop_
_atom_site_type_symbol
_atom_site_label
_atom_site_fract_x
_atom_site_fract_y
_atom_site_fract_z
_atom_site_U_iso_or_equiv
_atom_site_adp_type
_atom_site_calc_flag
_atom_site_refinement_flags
_atom_site_occupancy
_atom_site_disorder_assembly
_atom_site_disorder_group
Pd Pd(1) 0.50973(10) 0.10743(4) 0.45788(7) 0.01777(16) Uani d . 1.00 . .
Cl Cl(1) 0.4602(3) 0.23766(14) 0.39555(17) 0.0298(6) Uani d . 1.00 . .
Cl Cl(2) 0.2407(3) 0.06430(14) 0.33413(17) 0.0277(6) Uani d . 1.00 . .
P P(1) 0.5605(3) -0.01677(14) 0.51540(16) 0.0183(5) Uani d . 1.00 . .
P P(2) 0.7614(3) 0.15409(14) 0.57243(17) 0.0201(5) Uani d . 1.00 . .
O O(1) 0.7314(8) -0.0612(3) 0.4734(4) 0.0215(14) Uani d . 1.00 . .
O O(2) 0.3841(8) -0.0766(3) 0.4858(4) 0.0210(14) Uani d . 1.00 . .
O O(3) 0.6237(9) -0.0227(3) 0.6348(4) 0.0252(15) Uani d . 1.00 . .
O O(4) 0.9294(8) 0.0917(3) 0.6089(4) 0.0259(15) Uani d . 1.00 . .
O O(5) 0.6928(8) 0.1816(3) 0.6740(4) 0.0267(15) Uani d . 1.00 . .
O O(6) 0.8710(8) 0.2305(3) 0.5430(4) 0.0202(14) Uani d . 1.00 . .
C C(1) 0.7285(16) -0.0650(6) 0.3643(6) 0.034(2) Uani d . 1.00 . .
C C(2) 0.1966(14) -0.0676(5) 0.5230(7) 0.030(2) Uani d . 1.00 . .
C C(3) 0.6711(15) -0.0993(5) 0.6843(7) 0.033(2) Uani d . 1.00 . .
C C(4) 1.1106(14) 0.1149(5) 0.6777(7) 0.036(2) Uani d . 1.00 . .
C C(5) 0.5731(15) 0.2526(5) 0.6788(6) 0.032(2) Uani d . 1.00 . .
C C(6) 0.9618(13) 0.2290(5) 0.4527(8) 0.032(2) Uani d . 1.00 . .
H H(1) 0.7662 -0.1183 0.3459 0.041 Uiso c R 1.00 . .
H H(2) 0.8233 -0.0265 0.3455 0.041 Uiso c R 1.00 . .
H H(3) 0.5939 -0.0527 0.3281 0.041 Uiso c R 1.00 . .
H H(4) 0.2211 -0.0723 0.5972 0.037 Uiso c R 1.00 . .
H H(5) 0.1031 -0.1090 0.4935 0.037 Uiso c R 1.00 . .
H H(6) 0.1394 -0.0155 0.5034 0.037 Uiso c R 1.00 . .
H H(7) 0.6000 -0.1045 0.7417 0.040 Uiso c R 1.00 . .
H H(8) 0.8152 -0.1028 0.7089 0.040 Uiso c R 1.00 . .
H H(9) 0.6298 -0.1419 0.6354 0.040 Uiso c R 1.00 . .
H H(10) 1.2047 0.1387 0.6388 0.043 Uiso c R 1.00 . .
H H(11) 1.1716 0.0681 0.7138 0.043 Uiso c R 1.00 . .
H H(12) 1.0774 0.1534 0.7269 0.043 Uiso c R 1.00 . .
H H(13) 0.6614 0.2980 0.6975 0.038 Uiso c R 1.00 . .
H H(14) 0.4874 0.2454 0.7298 0.038 Uiso c R 1.00 . .
H H(15) 0.4901 0.2621 0.6123 0.038 Uiso c R 1.00 . .
H H(16) 1.0930 0.2546 0.4672 0.038 Uiso c R 1.00 . .
H H(17) 0.8764 0.2575 0.3977 0.038 Uiso c R 1.00 . .
H H(18) 0.9775 0.1740 0.4321 0.038 Uiso c R 1.00 . .

loop_
_atom_site_aniso_label
_atom_site_aniso_U_11
_atom_site_aniso_U_22
_atom_site_aniso_U_33
_atom_site_aniso_U_12
_atom_site_aniso_U_13
_atom_site_aniso_U_23
Pd(1) 0.0217(3) 0.0152(3) 0.0159(3) 0.0006(3) 0.0018(2) -0.0001(3)
Cl(1) 0.0375(15) 0.0183(13) 0.0301(14) 0.0010(12) -0.0040(11) 0.0048(10)
Cl(2) 0.0321(14) 0.0253(14) 0.0223(13) -0.0027(12) -0.0050(11) 0.0006(10)
P(1) 0.0228(14) 0.0171(13) 0.0157(13) -0.0017(11) 0.0056(10) -0.0012(9)
P(2) 0.0234(15) 0.0173(14) 0.0193(13) -0.0010(11) 0.0031(11) -0.0002(10)
O(1) 0.031(3) 0.019(3) 0.014(3) 0.013(3) 0.003(2) 0.002(2)
O(2) 0.024(3) 0.019(3) 0.020(3) 0.001(2) 0.004(2) 0.004(2)
O(3) 0.038(4) 0.019(3) 0.016(3) 0.005(3) -0.002(2) 0.002(2)
O(4) 0.021(3) 0.017(3) 0.037(3) 0.000(2) -0.003(3) -0.001(2)
O(5) 0.036(4) 0.026(3) 0.019(3) 0.000(3) 0.006(2) -0.002(2)
O(6) 0.025(3) 0.019(3) 0.017(3) 0.000(2) 0.005(2) 0.004(2)
C(1) 0.050(7) 0.038(6) 0.014(5) 0.015(5) 0.006(5) -0.010(4)
C(2) 0.030(6) 0.026(5) 0.036(6) -0.002(5) 0.008(4) -0.002(5)
C(3) 0.046(6) 0.024(5) 0.030(5) 0.006(5) 0.006(4) -0.002(4)
C(4) 0.026(5) 0.029(6) 0.047(6) 0.006(4) -0.007(4) 0.007(5)
C(5) 0.045(6) 0.036(6) 0.016(5) -0.003(5) 0.011(4) -0.009(4)
C(6) 0.037(8) 0.028(5) 0.033(5) -0.005(4) 0.013(5) -0.008(5)

loop_
_atom_type_symbol
_atom_type_description
_atom_type_scat_dispersion_real
_atom_type_scat_dispersion_imag
_atom_type_scat_source
C C 0.003 0.002
;
International Tables for Crystallography
(1992, Vol. C, Tables 4.2.6.8 and 6.1.1.4)
;
H H 0.000 0.000
;
International Tables for Crystallography
(1992, Vol. C, Table 6.1.1.4)
;
O O 0.011 0.006
;
International Tables for Crystallography
(1992, Vol. C, Tables 4.2.6.8 and 6.1.1.4)
;
P P 0.102 0.094
;
International Tables for Crystallography
(1992, Vol. C, Tables 4.2.6.8 and 6.1.1.4)
;
Cl Cl 0.148 0.159
;
International Tables for Crystallography
(1992, Vol. C, Tables 4.2.6.8 and 6.1.1.4)
;
Pd Pd -0.999 1.007
;
International Tables for Crystallography
(1992, Vol. C, Tables 4.2.6.8 and 6.1.1.4)
;

loop_
_geom_angle_atom_site_label_1
_geom_angle_atom_site_label_2
_geom_angle_atom_site_label_3
_geom_angle_site_symmetry_1
_geom_angle_site_symmetry_2
_geom_angle_site_symmetry_3
_geom_angle
_geom_angle_publ_flag
Cl(1) Pd(1) Cl(2) . . . 89.71(8) yes
Cl(1) Pd(1) P(1) . . . 179.04(9) yes
Cl(1) Pd(1) P(2) . . . 87.59(8) yes
Cl(2) Pd(1) P(1) . . . 90.32(8) yes
Cl(2) Pd(1) P(2) . . . 177.30(8) yes
P(1) Pd(1) P(2) . . . 92.38(8) yes
Pd(1) P(1) O(1) . . . 113.9(2) no
Pd(1) P(1) O(2) . . . 116.9(2) no
Pd(1) P(1) O(3) . . . 113.8(2) no
O(1) P(1) O(2) . . . 100.6(3) no
O(1) P(1) O(3) . . . 104.1(3) no
O(2) P(1) O(3) . . . 106.0(3) no
Pd(1) P(2) O(4) . . . 113.9(2) no
Pd(1) P(2) O(5) . . . 112.8(2) no
Pd(1) P(2) O(6) . . . 117.3(2) no
O(4) P(2) O(5) . . . 103.9(3) no
O(4) P(2) O(6) . . . 106.1(3) no
O(5) P(2) O(6) . . . 101.4(3) no
P(1) O(1) C(1) . . . 119.9(5) no
P(1) O(2) C(2) . . . 121.6(5) no
P(1) O(3) C(3) . . . 120.7(5) no
P(2) O(4) C(4) . . . 120.4(5) no
P(2) O(5) C(5) . . . 122.1(5) no
P(2) O(6) C(6) . . . 118.9(5) no
O(1) C(1) H(1) . . . 109.5 no
O(1) C(1) H(2) . . . 109.5 no
O(1) C(1) H(3) . . . 109.5 no
H(1) C(1) H(2) . . . 109.5 no
H(1) C(1) H(3) . . . 109.5 no
H(2) C(1) H(3) . . . 109.5 no
O(2) C(2) H(4) . . . 109.5 no
O(2) C(2) H(5) . . . 109.5 no
O(2) C(2) H(6) . . . 109.5 no
H(4) C(2) H(5) . . . 109.5 no
H(4) C(2) H(6) . . . 109.5 no
H(5) C(2) H(6) . . . 109.5 no
O(3) C(3) H(7) . . . 109.5 no
O(3) C(3) H(8) . . . 109.5 no
O(3) C(3) H(9) . . . 109.5 no
H(7) C(3) H(8) . . . 109.5 no
H(7) C(3) H(9) . . . 109.5 no
H(8) C(3) H(9) . . . 109.5 no
O(4) C(4) H(10) . . . 109.5 no
O(4) C(4) H(11) . . . 109.5 no
O(4) C(4) H(12) . . . 109.5 no
H(10) C(4) H(11) . . . 109.5 no
H(10) C(4) H(12) . . . 109.5 no
H(11) C(4) H(12) . . . 109.5 no
O(5) C(5) H(13) . . . 109.5 no
O(5) C(5) H(14) . . . 109.5 no
O(5) C(5) H(15) . . . 109.5 no
H(13) C(5) H(14) . . . 109.5 no
H(13) C(5) H(15) . . . 109.5 no
H(14) C(5) H(15) . . . 109.5 no
O(6) C(6) H(16) . . . 109.5 no
O(6) C(6) H(17) . . . 109.5 no
O(6) C(6) H(18) . . . 109.5 no
H(16) C(6) H(17) . . . 109.5 no
H(16) C(6) H(18) . . . 109.5 no
H(17) C(6) H(18) . . . 109.5 no

loop_
_geom_bond_atom_site_label_1
_geom_bond_atom_site_label_2
_geom_bond_site_symmetry_1
_geom_bond_site_symmetry_2
_geom_bond_distance
_geom_bond_publ_flag
Pd(1) Cl(1) . . 2.356(2) yes
Pd(1) Cl(2) . . 2.358(2) yes
Pd(1) P(1) . . 2.241(2) yes
Pd(1) P(2) . . 2.233(2) yes
P(1) O(1) . . 1.568(6) no
P(1) O(2) . . 1.567(6) no
P(1) O(3) . . 1.583(5) no
P(2) O(4) . . 1.568(6) no
P(2) O(5) . . 1.582(6) no
P(2) O(6) . . 1.575(6) no
O(1) C(1) . . 1.457(10) no
O(2) C(2) . . 1.457(12) no
O(3) C(3) . . 1.464(10) no
O(4) C(4) . . 1.458(10) no
O(5) C(5) . . 1.458(11) no
O(6) C(6) . . 1.451(12) no
C(1) H(1) . . 0.980 no
C(1) H(2) . . 0.980 no
C(1) H(3) . . 0.980 no
C(2) H(4) . . 0.980 no
C(2) H(5) . . 0.980 no
C(2) H(6) . . 0.980 no
C(3) H(7) . . 0.980 no
C(3) H(8) . . 0.980 no
C(3) H(9) . . 0.980 no
C(4) H(10) . . 0.980 no
C(4) H(11) . . 0.980 no
C(4) H(12) . . 0.980 no
C(5) H(13) . . 0.980 no
C(5) H(14) . . 0.980 no
C(5) H(15) . . 0.980 no
C(6) H(16) . . 0.980 no
C(6) H(17) . . 0.980 no
C(6) H(18) . . 0.980 no

loop_
_geom_contact_atom_site_label_1
_geom_contact_atom_site_label_2
_geom_contact_distance
_geom_contact_site_symmetry_1
_geom_contact_site_symmetry_2
_geom_contact_publ_flag
Cl(1) O(5) 3.473(5) . 4_454 ?
Cl(1) C(5) 3.563(8) . 4_454 ?
O(1) C(2) 3.121(11) . 1_655 ?
O(2) O(6) 3.352(7) . 3_445 ?
O(2) C(6) 3.367(10) . 3_445 ?
O(3) C(1) 3.369(10) . 2_555 ?
O(4) C(2) 3.550(11) . 1_655 ?
O(5) Cl(1) 3.473(5) . 4_555 ?
O(5) C(1) 3.194(11) . 2_555 ?
O(6) O(2) 3.352(7) . 3_555 ?
C(1) O(3) 3.369(10) . 2_554 ?
C(1) O(5) 3.194(11) . 2_554 ?
C(1) C(2) 3.506(13) . 1_655 ?
C(2) O(1) 3.121(11) . 1_455 ?
C(2) O(4) 3.550(11) . 1_455 ?
C(2) C(1) 3.506(13) . 1_455 ?
C(5) Cl(1) 3.563(8) . 4_555 ?
C(6) O(2) 3.367(10) . 3_555 ?
Pd(1) H(7) 3.060 . 2_554 ?
Pd(1) H(10) 3.493 . 1_455 ?
Cl(1) H(1) 2.793 . 3_455 ?
Cl(1) H(5) 2.989 . 3_555 ?
Cl(1) H(7) 3.300 . 2_554 ?
Cl(1) H(12) 3.121 . 4_454 ?
Cl(1) H(13) 3.103 . 4_454 ?
Cl(1) H(14) 3.585 . 4_454 ?
Cl(1) H(16) 2.843 . 1_455 ?
Cl(1) H(18) 3.571 . 1_455 ?
Cl(2) H(2) 3.255 . 1_455 ?
Cl(2) H(4) 3.151 . 2_554 ?
Cl(2) H(7) 3.005 . 2_554 ?
Cl(2) H(8) 3.149 . 2_454 ?
Cl(2) H(11) 2.747 . 2_454 ?
Cl(2) H(13) 2.949 . 4_454 ?
Cl(2) H(18) 3.031 . 1_455 ?
O(1) H(4) 3.457 . 1_655 ?
O(1) H(5) 2.624 . 1_655 ?
O(1) H(6) 2.842 . 1_655 ?
O(1) H(16) 3.250 . 3_445 ?
O(2) H(16) 3.216 . 3_445 ?
O(2) H(17) 3.038 . 3_445 ?
O(3) H(2) 3.022 . 2_555 ?
O(3) H(3) 2.920 . 2_555 ?
O(4) H(1) 3.567 . 2_555 ?
O(4) H(2) 3.543 . 2_555 ?
O(4) H(4) 3.429 . 1_655 ?
O(4) H(6) 2.832 . 1_655 ?
O(5) H(1) 2.506 . 2_555 ?
O(5) H(2) 3.494 . 2_555 ?
O(5) H(3) 3.151 . 2_555 ?
O(5) H(10) 3.352 . 1_455 ?
O(6) H(4) 3.594 . 3_555 ?
O(6) H(5) 3.271 . 3_555 ?
O(6) H(9) 2.917 . 3_555 ?
C(1) H(5) 2.915 . 1_655 ?
C(1) H(6) 3.188 . 1_655 ?
C(1) H(7) 3.339 . 2_554 ?
C(1) H(12) 3.575 . 2_554 ?
C(1) H(16) 3.534 . 3_445 ?
C(2) H(1) 3.535 . 1_455 ?
C(2) H(2) 3.235 . 1_455 ?
C(2) H(11) 3.457 . 1_455 ?
C(2) H(13) 3.293 . 3_445 ?
C(2) H(15) 3.502 . 3_445 ?
C(3) H(2) 3.075 . 2_555 ?
C(3) H(3) 3.305 . 2_555 ?
C(3) H(14) 3.381 . 3_545 ?
C(3) H(15) 3.443 . 3_545 ?
C(4) H(1) 3.522 . 2_555 ?
C(4) H(2) 3.554 . 2_555 ?
C(4) H(4) 3.466 . 1_655 ?
C(4) H(6) 3.238 . 1_655 ?
C(4) H(14) 3.361 . 1_655 ?
C(5) H(1) 3.293 . 2_555 ?
C(5) H(4) 3.367 . 3_555 ?
C(5) H(5) 3.440 . 3_555 ?
C(5) H(8) 3.076 . 3_455 ?
C(5) H(9) 3.465 . 3_455 ?
C(5) H(10) 3.132 . 1_455 ?
C(5) H(17) 3.430 . 4_455 ?
C(6) H(9) 3.325 . 3_555 ?
C(6) H(14) 3.047 . 4_554 ?
H(1) Cl(1) 2.793 . 3_545 ?
H(1) O(4) 3.567 . 2_554 ?
H(1) O(5) 2.506 . 2_554 ?
H(1) C(2) 3.535 . 1_655 ?
H(1) C(4) 3.522 . 2_554 ?
H(1) C(5) 3.293 . 2_554 ?
H(1) H(5) 2.756 . 1_655 ?
H(1) H(6) 3.469 . 1_655 ?
H(1) H(12) 2.925 . 2_554 ?
H(1) H(14) 3.097 . 2_554 ?
H(1) H(16) 3.050 . 3_445 ?
H(1) H(17) 3.545 . 3_445 ?
H(2) Cl(2) 3.255 . 1_655 ?
H(2) O(3) 3.022 . 2_554 ?
H(2) O(4) 3.543 . 2_554 ?
H(2) O(5) 3.494 . 2_554 ?
H(2) C(2) 3.235 . 1_655 ?
H(2) C(3) 3.075 . 2_554 ?
H(2) C(4) 3.554 . 2_554 ?
H(2) H(5) 2.858 . 1_655 ?
H(2) H(6) 2.745 . 1_655 ?
H(2) H(7) 2.897 . 2_554 ?
H(2) H(8) 2.842 . 2_554 ?
H(2) H(11) 3.268 . 2_554 ?
H(2) H(12) 3.327 . 2_554 ?
H(3) O(3) 2.920 . 2_554 ?
H(3) O(5) 3.151 . 2_554 ?
H(3) C(3) 3.305 . 2_554 ?
H(3) H(7) 2.900 . 2_554 ?
H(3) H(8) 3.543 . 2_554 ?
H(3) H(11) 3.021 . 2_454 ?
H(3) H(14) 3.538 . 2_554 ?
H(4) Cl(2) 3.151 . 2_555 ?
H(4) O(1) 3.457 . 1_455 ?
H(4) O(4) 3.429 . 1_455 ?
H(4) O(6) 3.594 . 3_445 ?
H(4) C(4) 3.466 . 1_455 ?
H(4) C(5) 3.367 . 3_445 ?
H(4) H(8) 3.402 . 1_455 ?
H(4) H(11) 2.891 . 1_455 ?
H(4) H(13) 2.636 . 3_445 ?
H(4) H(15) 3.232 . 3_445 ?
H(5) Cl(1) 2.989 . 3_445 ?
H(5) O(1) 2.624 . 1_455 ?
H(5) O(6) 3.271 . 3_445 ?
H(5) C(1) 2.915 . 1_455 ?
H(5) C(5) 3.440 . 3_445 ?
H(5) H(1) 2.756 . 1_455 ?
H(5) H(2) 2.858 . 1_455 ?
H(5) H(13) 3.113 . 3_445 ?
H(5) H(15) 2.879 . 3_445 ?
H(5) H(17) 3.321 . 3_445 ?
H(6) O(1) 2.842 . 1_455 ?
H(6) O(4) 2.832 . 1_455 ?
H(6) C(1) 3.188 . 1_455 ?
H(6) C(4) 3.238 . 1_455 ?
H(6) H(1) 3.469 . 1_455 ?
H(6) H(2) 2.745 . 1_455 ?
H(6) H(10) 3.158 . 1_455 ?
H(6) H(11) 3.121 . 1_455 ?
H(6) H(18) 3.466 . 1_455 ?
H(7) Pd(1) 3.060 . 2_555 ?
H(7) Cl(1) 3.300 . 2_555 ?
H(7) Cl(2) 3.005 . 2_555 ?
H(7) C(1) 3.339 . 2_555 ?
H(7) H(2) 2.897 . 2_555 ?
H(7) H(3) 2.900 . 2_555 ?
H(7) H(13) 3.370 . 3_445 ?
H(7) H(18) 3.489 . 2_555 ?
H(8) Cl(2) 3.149 . 2_655 ?
H(8) C(5) 3.076 . 3_545 ?
H(8) H(2) 2.842 . 2_555 ?
H(8) H(3) 3.543 . 2_555 ?
H(8) H(4) 3.402 . 1_655 ?
H(8) H(13) 2.917 . 3_545 ?
H(8) H(14) 2.814 . 3_545 ?
H(8) H(15) 2.973 . 3_545 ?
H(8) H(18) 3.229 . 2_555 ?
H(9) O(6) 2.917 . 3_445 ?
H(9) C(5) 3.465 . 3_545 ?
H(9) C(6) 3.325 . 3_445 ?
H(9) H(13) 3.578 . 3_445 ?
H(9) H(14) 3.173 . 3_545 ?
H(9) H(15) 3.001 . 3_545 ?
H(9) H(16) 2.826 . 3_445 ?
H(10) Pd(1) 3.493 . 1_655 ?
H(10) O(5) 3.352 . 1_655 ?
H(10) C(5) 3.132 . 1_655 ?
H(10) H(6) 3.158 . 1_655 ?
H(10) H(14) 2.759 . 1_655 ?
H(10) H(15) 2.914 . 1_655 ?
H(11) Cl(2) 2.747 . 2_655 ?
H(11) C(2) 3.457 . 1_655 ?
H(11) H(2) 3.268 . 2_555 ?
H(11) H(3) 3.021 . 2_655 ?
H(11) H(4) 2.891 . 1_655 ?
H(11) H(6) 3.121 . 1_655 ?
H(12) Cl(1) 3.121 . 4_555 ?
H(12) C(1) 3.575 . 2_555 ?
H(12) H(1) 2.925 . 2_555 ?
H(12) H(2) 3.327 . 2_555 ?
H(12) H(14) 3.188 . 1_655 ?
H(12) H(17) 3.161 . 4_555 ?
H(13) Cl(1) 3.103 . 4_555 ?
H(13) Cl(2) 2.949 . 4_555 ?
H(13) C(2) 3.293 . 3_555 ?
H(13) H(4) 2.636 . 3_555 ?
H(13) H(5) 3.113 . 3_555 ?
H(13) H(7) 3.370 . 3_555 ?
H(13) H(8) 2.917 . 3_455 ?
H(13) H(9) 3.578 . 3_555 ?
H(14) Cl(1) 3.585 . 4_555 ?
H(14) C(3) 3.381 . 3_455 ?
H(14) C(4) 3.361 . 1_455 ?
H(14) C(6) 3.047 . 4_455 ?
H(14) H(1) 3.097 . 2_555 ?
H(14) H(3) 3.538 . 2_555 ?
H(14) H(8) 2.814 . 3_455 ?
H(14) H(9) 3.173 . 3_455 ?
H(14) H(10) 2.759 . 1_455 ?
H(14) H(12) 3.188 . 1_455 ?
H(14) H(16) 3.131 . 4_455 ?
H(14) H(17) 2.492 . 4_455 ?
H(14) H(18) 3.040 . 4_455 ?
H(15) C(2) 3.502 . 3_555 ?
H(15) C(3) 3.443 . 3_455 ?
H(15) H(4) 3.232 . 3_555 ?
H(15) H(5) 2.879 . 3_555 ?
H(15) H(8) 2.973 . 3_455 ?
H(15) H(9) 3.001 . 3_455 ?
H(15) H(10) 2.914 . 1_455 ?
H(15) H(16) 3.041 . 1_455 ?
H(16) Cl(1) 2.843 . 1_655 ?
H(16) O(1) 3.250 . 3_555 ?
H(16) O(2) 3.216 . 3_555 ?
H(16) C(1) 3.534 . 3_555 ?
H(16) H(1) 3.050 . 3_555 ?
H(16) H(9) 2.826 . 3_555 ?
H(16) H(14) 3.131 . 4_554 ?
H(16) H(15) 3.041 . 1_655 ?
H(17) O(2) 3.038 . 3_555 ?
H(17) C(5) 3.430 . 4_554 ?
H(17) H(1) 3.545 . 3_555 ?
H(17) H(5) 3.321 . 3_555 ?
H(17) H(12) 3.161 . 4_454 ?
H(17) H(14) 2.492 . 4_554 ?
H(18) Cl(1) 3.571 . 1_655 ?
H(18) Cl(2) 3.031 . 1_655 ?
H(18) H(6) 3.466 . 1_655 ?
H(18) H(7) 3.489 . 2_554 ?
H(18) H(8) 3.229 . 2_554 ?
H(18) H(14) 3.040 . 4_554 ?

loop_
_geom_torsion_atom_site_label_1
_geom_torsion_atom_site_label_2
_geom_torsion_atom_site_label_3
_geom_torsion_atom_site_label_4
_geom_torsion_site_symmetry_1
_geom_torsion_site_symmetry_2
_geom_torsion_site_symmetry_3
_geom_torsion_site_symmetry_4
_geom_torsion
_geom_torsion_publ_flag
Cl(1) Pd(1) P(2) O(4) . . . . -151.9(2) ?
Cl(1) Pd(1) P(2) O(5) . . . . 90.0(2) ?
Cl(1) Pd(1) P(2) O(6) . . . . -27.2(2) ?
Cl(2) Pd(1) P(1) O(1) . . . . 98.3(2) ?
Cl(2) Pd(1) P(1) O(2) . . . . -18.5(2) ?
Cl(2) Pd(1) P(1) O(3) . . . . -142.6(2) ?
P(1) Pd(1) P(2) O(4) . . . . 27.1(2) ?
P(1) Pd(1) P(2) O(5) . . . . -91.0(2) ?
P(1) Pd(1) P(2) O(6) . . . . 151.9(2) ?
P(2) Pd(1) P(1) O(1) . . . . -81.8(2) ?
P(2) Pd(1) P(1) O(2) . . . . 161.4(2) ?
P(2) Pd(1) P(1) O(3) . . . . 37.3(2) ?
Pd(1) P(1) O(1) C(1) . . . . -52.9(6) ?
Pd(1) P(1) O(2) C(2) . . . . -65.9(6) ?
Pd(1) P(1) O(3) C(3) . . . . -177.3(5) ?
O(1) P(1) O(2) C(2) . . . . 170.3(5) ?
O(2) P(1) O(1) C(1) . . . . 73.0(6) ?
O(1) P(1) O(3) C(3) . . . . -52.8(7) ?
O(3) P(1) O(1) C(1) . . . . -177.4(6) ?
O(2) P(1) O(3) C(3) . . . . 52.8(7) ?
O(3) P(1) O(2) C(2) . . . . 62.1(6) ?
Pd(1) P(2) O(4) C(4) . . . . 175.4(5) ?
Pd(1) P(2) O(5) C(5) . . . . -71.2(6) ?
Pd(1) P(2) O(6) C(6) . . . . -58.1(5) ?
O(4) P(2) O(5) C(5) . . . . 165.0(6) ?
O(5) P(2) O(4) C(4) . . . . -61.6(7) ?
O(4) P(2) O(6) C(6) . . . . 70.5(5) ?
O(6) P(2) O(4) C(4) . . . . 44.8(7) ?
O(5) P(2) O(6) C(6) . . . . 178.7(5) ?
O(6) P(2) O(5) C(5) . . . . 55.1(6) ?

loop_
_cod_related_entry_id
_cod_related_entry_database
_cod_related_entry_code
1 ChemSpider 27473159
